data_7034660
loop_
_publ_author_name
'Das, Ujjwal'
'Ghorui, Tapas'
'Adhikari, Basab'
'Roy, Sima'
'Pramanik, Shuvam'
'Pramanik, Kausikisankar'

_publ_section_title
;
 Iridium-mediated C-S bond activation and transformation:
 organoiridium(iii) thioether, thiolato, sulfinato and thiyl radical
 compounds. Synthesis, mechanistic, spectral, electrochemical and
 theoretical aspects.
;
_journal_issue 18
_journal_name_full 'Dalton transactions (Cambridge, England : 2003)'
_journal_page_first 8625
_journal_page_last 8639
_journal_paper_doi 10.1039/c5dt00448a
_journal_volume 44
_journal_year 2015
_chemical_formula_moiety 'C33 H28 Br Cl Ir N2 P S'
_chemical_formula_sum 'C33 H28 Br Cl Ir N2 P S'
_chemical_formula_weight 823.17
_chemical_name_systematic
; 
 ? 
;
_space_group_IT_number 4
_symmetry_cell_setting monoclinic
_symmetry_Int_Tables_number 4
_symmetry_space_group_name_Hall 'P 2yb'
_symmetry_space_group_name_H-M 'P 1 21 1'
_atom_sites_solution_hydrogens geom
_atom_sites_solution_primary direct
_atom_sites_solution_secondary difmap
_audit_creation_method SHELXL-97
_audit_update_record
;
2015-01-30 deposited with the CCDC.
2015-03-26 downloaded from the CCDC.
;
_cell_angle_alpha 90.00
_cell_angle_beta 102.538(3)
_cell_angle_gamma 90.00
_cell_formula_units_Z 4
_cell_length_a 10.0719(9)
_cell_length_b 25.822(3)
_cell_length_c 11.7857(11)
_cell_measurement_reflns_used 39576
_cell_measurement_temperature 296(2)
_cell_measurement_theta_max 27.59
_cell_measurement_theta_min 1.58
_cell_volume 2992.1(5)
_computing_cell_refinement 'SMART APEX II'
_computing_data_collection 'SMART APEX II (Bruker,2010)'
_computing_data_reduction 'SAINT (Bruker,2000)'
_computing_molecular_graphics 'Ortep-3v2 for windows (Farrugia, 1997)'
_computing_publication_material 'PLATON (Spek, 2008)'
_computing_structure_refinement 'SHELXL-97 (Sheldrick, 2008)'
_computing_structure_solution 'SHELXS-97 (Sheldrick, 2008)'
_diffrn_ambient_temperature 296(2)
_diffrn_measured_fraction_theta_full 0.988
_diffrn_measured_fraction_theta_max 0.988
_diffrn_measurement_device_type 'CCD area-detector'
_diffrn_measurement_method 'phi and omega scans'
_diffrn_radiation_monochromator graphite
_diffrn_radiation_source 'fine-focus sealed tube'
_diffrn_radiation_type MoK\a
_diffrn_radiation_wavelength 0.71073
_diffrn_reflns_av_R_equivalents 0.0728
_diffrn_reflns_av_unetI/netI 0.0951
_diffrn_reflns_limit_h_max 12
_diffrn_reflns_limit_h_min -13
_diffrn_reflns_limit_k_max 33
_diffrn_reflns_limit_k_min -33
_diffrn_reflns_limit_l_max 14
_diffrn_reflns_limit_l_min -15
_diffrn_reflns_number 39576
_diffrn_reflns_theta_full 27.59
_diffrn_reflns_theta_max 27.59
_diffrn_reflns_theta_min 1.58
_exptl_absorpt_coefficient_mu 6.037
_exptl_absorpt_correction_T_max 0.250
_exptl_absorpt_correction_T_min 0.178
_exptl_absorpt_correction_type multi-scan
_exptl_absorpt_process_details 'Sadabs(Sheldrick, 1996)'
_exptl_crystal_colour Orange
_exptl_crystal_density_diffrn 1.827
_exptl_crystal_density_method 'not measured'
_exptl_crystal_description parallelopiped
_exptl_crystal_F_000 1600
_exptl_crystal_size_max 0.47
_exptl_crystal_size_mid 0.25
_exptl_crystal_size_min 0.23
_refine_diff_density_max 3.166
_refine_diff_density_min -3.212
_refine_diff_density_rms 0.237
_refine_ls_abs_structure_details 'Flack H D (1983), Acta Cryst. A39, 876-881'
_refine_ls_abs_structure_Flack 0.428(11)
_refine_ls_extinction_method none
_refine_ls_goodness_of_fit_ref 1.074
_refine_ls_hydrogen_treatment constr
_refine_ls_matrix_type full
_refine_ls_number_parameters 702
_refine_ls_number_reflns 13393
_refine_ls_number_restraints 1
_refine_ls_restrained_S_all 1.074
_refine_ls_R_factor_all 0.0763
_refine_ls_R_factor_gt 0.0600
_refine_ls_shift/su_max 0.001
_refine_ls_shift/su_mean 0.000
_refine_ls_structure_factor_coef Fsqd
_refine_ls_weighting_details 'calc w=1/[\s^2^(Fo^2^)+(0.0631P)^2^+19.5118P] where P=(Fo^2^+2Fc^2^)/3'
_refine_ls_weighting_scheme calc
_refine_ls_wR_factor_gt 0.1381
_refine_ls_wR_factor_ref 0.1451
_reflns_number_gt 11457
_reflns_number_total 13393
_reflns_threshold_expression >2sigma(I)
_cod_data_source_file c5dt00448a2.cif
_cod_data_source_block 5b
_cod_depositor_comments
;
The following automatic conversions were performed:

'_symmetry_cell_setting' value 'MOnoclinic' changed to 'monoclinic'
according to
/usr/data/users/saulius/crontab/automatic-downloads/rss-feeds/RSC/lib/dictionaries/cif_core.dic
dictionary named 'cif_core.dic' version 2.4.2 from 2011-04-26.

Automatic conversion script
Id: cif_fix_values 3105 2015-03-04 15:46:00Z robertas 

 Adding full bibliography for 7034657--7034660.cif.
;
_cod_original_sg_symbol_H-M P2(1)
_cod_database_code 7034660

loop_
_symmetry_equiv_pos_as_xyz
'x, y, z'
'-x, y+1/2, -z'

loop_
_atom_site_label
_atom_site_type_symbol
_atom_site_fract_x
_atom_site_fract_y
_atom_site_fract_z
_atom_site_U_iso_or_equiv
_atom_site_adp_type
_atom_site_occupancy
_atom_site_symmetry_multiplicity
_atom_site_calc_flag
_atom_site_refinement_flags
Ir1 Ir -0.56278(5) 0.878846(16) 0.32191(4) 0.01850(11) Uani 1 1 d .
Br1 Br -0.67836(14) 0.91391(5) 0.12227(11) 0.0276(3) Uani 1 1 d .
Cl1 Cl -0.7473(3) 0.82120(12) 0.3181(3) 0.0246(6) Uani 1 1 d .
S1 S -0.4131(4) 0.82309(13) 0.2407(3) 0.0248(7) Uani 1 1 d .
P1 P -0.4663(3) 0.85032(12) 0.5042(3) 0.0187(6) Uani 1 1 d .
N1 N -0.4225(12) 0.9339(4) 0.3201(9) 0.021(2) Uani 1 1 d .
N2 N -0.4378(12) 0.9777(5) 0.3518(10) 0.026(2) Uani 1 1 d .
C1 C -0.6464(14) 0.9394(5) 0.3862(12) 0.024(3) Uani 1 1 d .
C2 C -0.7658(15) 0.9447(6) 0.4240(12) 0.032(3) Uani 1 1 d .
H2 H -0.8238 0.9167 0.4234 0.038 Uiso 1 1 calc R
C3 C -0.7973(18) 0.9930(7) 0.4629(14) 0.039(4) Uani 1 1 d .
H3 H -0.8797 0.9964 0.4855 0.047 Uiso 1 1 calc R
C4 C -0.7137(14) 1.0368(6) 0.4705(13) 0.032(3) Uani 1 1 d .
H4 H -0.7371 1.0682 0.4995 0.039 Uiso 1 1 calc R
C5 C -0.5899(14) 1.0303(6) 0.4306(13) 0.030(3) Uani 1 1 d .
H5 H -0.5312 1.0581 0.4310 0.036 Uiso 1 1 calc R
C6 C -0.5591(14) 0.9829(5) 0.3922(11) 0.023(3) Uani 1 1 d .
C7 C -0.3017(12) 0.9212(5) 0.2755(10) 0.018(2) Uani 1 1 d .
C8 C -0.2025(15) 0.9589(6) 0.2824(12) 0.032(3) Uani 1 1 d .
H8 H -0.2141 0.9918 0.3107 0.039 Uiso 1 1 calc R
C9 C -0.0855(16) 0.9458(7) 0.2458(13) 0.040(4) Uani 1 1 d .
H9 H -0.0193 0.9712 0.2487 0.048 Uiso 1 1 calc R
C10 C -0.0602(15) 0.8956(7) 0.2036(13) 0.045(4) Uani 1 1 d .
H10 H 0.0189 0.8874 0.1790 0.054 Uiso 1 1 calc R
C11 C -0.1674(16) 0.8594(6) 0.2026(14) 0.036(3) Uani 1 1 d .
H11 H -0.1587 0.8260 0.1753 0.044 Uiso 1 1 calc R
C12 C -0.2909(11) 0.8728(4) 0.2432(9) 0.014(2) Uiso 1 1 d .
C13 C -0.4886(15) 0.8063(5) 0.0868(12) 0.031(3) Uani 1 1 d .
H13A H -0.5720 0.7870 0.0831 0.038 Uiso 1 1 calc R
H13B H -0.5111 0.8379 0.0422 0.038 Uiso 1 1 calc R
C14 C -0.3945(18) 0.7752(6) 0.0352(13) 0.041(4) Uani 1 1 d .
H14A H -0.3656 0.7433 0.0678 0.049 Uiso 1 1 calc R
C15 C -0.348(2) 0.7918(8) -0.0588(16) 0.067(6) Uani 1 1 d .
H15A H -0.3765 0.8237 -0.0924 0.080 Uiso 1 1 calc R
H15B H -0.2890 0.7713 -0.0896 0.080 Uiso 1 1 calc R
C16 C -0.4321(11) 0.7811(5) 0.5239(10) 0.017(2) Uani 1 1 d .
C17 C -0.4842(15) 0.7447(5) 0.4399(13) 0.031(3) Uani 1 1 d .
H17 H -0.5377 0.7545 0.3685 0.037 Uiso 1 1 calc R
C18 C -0.4532(16) 0.6926(5) 0.4666(14) 0.034(3) Uani 1 1 d .
H18 H -0.4841 0.6673 0.4108 0.041 Uiso 1 1 calc R
C19 C -0.3790(17) 0.6782(5) 0.5725(15) 0.040(4) Uani 1 1 d .
H19 H -0.3588 0.6435 0.5886 0.048 Uiso 1 1 calc R
C20 C -0.3332(17) 0.7158(6) 0.6568(13) 0.037(3) Uani 1 1 d .
H20 H -0.2830 0.7060 0.7294 0.044 Uiso 1 1 calc R
C21 C -0.3612(15) 0.7662(5) 0.6337(12) 0.029(3) Uani 1 1 d .
H21 H -0.3331 0.7909 0.6912 0.035 Uiso 1 1 calc R
C22 C -0.5606(13) 0.8609(5) 0.6197(12) 0.025(3) Uani 1 1 d .
C23 C -0.648(2) 0.8233(8) 0.638(2) 0.069(7) Uani 1 1 d .
H23 H -0.6545 0.7928 0.5955 0.083 Uiso 1 1 calc R
C24 C -0.728(2) 0.8296(10) 0.718(2) 0.086(9) Uani 1 1 d .
H24 H -0.7983 0.8065 0.7184 0.104 Uiso 1 1 calc R
C25 C -0.7045(15) 0.8694(6) 0.7975(14) 0.040(4) Uiso 1 1 d .
H25 H -0.7439 0.8698 0.8620 0.048 Uiso 1 1 calc R
C26 C -0.623(3) 0.9070(10) 0.778(2) 0.093(10) Uani 1 1 d .
H26 H -0.6163 0.9369 0.8223 0.112 Uiso 1 1 calc R
C27 C -0.546(2) 0.9033(7) 0.690(2) 0.079(8) Uani 1 1 d .
H27 H -0.4864 0.9297 0.6804 0.094 Uiso 1 1 calc R
C28 C -0.2941(11) 0.8778(6) 0.5536(10) 0.024(2) Uani 1 1 d .
C29 C -0.2672(18) 0.9261(8) 0.6030(19) 0.061(6) Uani 1 1 d .
H29 H -0.3375 0.9455 0.6210 0.073 Uiso 1 1 calc R
C30 C -0.139(2) 0.9455(10) 0.626(2) 0.082(8) Uani 1 1 d .
H30 H -0.1244 0.9780 0.6601 0.099 Uiso 1 1 calc R
C31 C -0.0309(15) 0.9194(7) 0.5996(14) 0.042(4) Uani 1 1 d .
H31 H 0.0564 0.9333 0.6165 0.050 Uiso 1 1 calc R
C32 C -0.0578(13) 0.8710(7) 0.5469(13) 0.040(4) Uani 1 1 d .
H32 H 0.0134 0.8521 0.5287 0.048 Uiso 1 1 calc R
C33 C -0.1901(14) 0.8501(5) 0.5205(14) 0.033(3) Uani 1 1 d .
H33 H -0.2076 0.8186 0.4819 0.040 Uiso 1 1 calc R
Ir2 Ir -0.19558(4) 1.121090(16) -0.14404(4) 0.01952(11) Uani 1 1 d .
Br2 Br -0.31289(15) 1.08430(5) -0.34117(11) 0.0296(3) Uani 1 1 d .
Cl2 Cl -0.3832(3) 1.17858(12) -0.1501(3) 0.0266(7) Uani 1 1 d .
S2 S -0.0480(4) 1.17703(15) -0.2273(3) 0.0326(8) Uani 1 1 d .
P2 P -0.0962(3) 1.15082(13) 0.0369(3) 0.0187(6) Uani 1 1 d .
N3 N -0.0564(13) 1.0677(5) -0.1507(10) 0.031(3) Uani 1 1 d .
N4 N -0.0732(12) 1.0208(5) -0.1228(10) 0.033(3) Uani 1 1 d .
C34 C -0.2743(14) 1.0593(5) -0.0768(10) 0.022(3) Uani 1 1 d .
C35 C -0.3946(13) 1.0520(5) -0.0374(12) 0.028(3) Uani 1 1 d .
H35 H -0.4510 1.0802 -0.0336 0.033 Uiso 1 1 calc R
C36 C -0.4314(16) 1.0030(6) -0.0038(13) 0.034(3) Uani 1 1 d .
H36 H -0.5104 0.9987 0.0239 0.040 Uiso 1 1 calc R
C37 C -0.347(2) 0.9604(6) -0.0123(13) 0.047(4) Uani 1 1 d .
H37 H -0.3732 0.9279 0.0088 0.056 Uiso 1 1 calc R
C38 C -0.2284(19) 0.9643(6) -0.0500(13) 0.042(4) Uani 1 1 d .
H38 H -0.1738 0.9355 -0.0528 0.050 Uiso 1 1 calc R
C39 C -0.1917(15) 1.0135(6) -0.0843(12) 0.028(3) Uani 1 1 d .
C40 C 0.0624(15) 1.0789(8) -0.1909(12) 0.043(4) Uani 1 1 d .
C41 C 0.1646(16) 1.0428(9) -0.1880(15) 0.049(5) Uani 1 1 d .
H41 H 0.1569 1.0094 -0.1607 0.059 Uiso 1 1 calc R
C42 C 0.2815(16) 1.0585(9) -0.2280(15) 0.051(5) Uani 1 1 d .
H42 H 0.3478 1.0341 -0.2338 0.062 Uiso 1 1 calc R
C43 C 0.2969(19) 1.1048(7) -0.2559(16) 0.049(4) Uiso 1 1 d .
H43 H 0.3810 1.1138 -0.2704 0.059 Uiso 1 1 calc R
C44 C 0.1950(16) 1.1454(9) -0.2674(14) 0.055(5) Uani 1 1 d .
H44 H 0.2070 1.1788 -0.2930 0.065 Uiso 1 1 calc R
C45 C 0.0690(10) 1.1271(4) -0.2332(9) 0.009(2) Uiso 1 1 d .
C46 C -0.1168(19) 1.1924(6) -0.3807(13) 0.042(4) Uani 1 1 d .
H46A H -0.1286 1.1606 -0.4254 0.051 Uiso 1 1 calc R
H46B H -0.2055 1.2084 -0.3883 0.051 Uiso 1 1 calc R
C47 C -0.028(2) 1.2276(8) -0.4287(15) 0.053(5) Uani 1 1 d .
H47A H -0.0084 1.2603 -0.3961 0.064 Uiso 1 1 calc R
C48 C 0.024(2) 1.2139(8) -0.5156(15) 0.059(6) Uani 1 1 d .
H48A H 0.0051 1.1814 -0.5489 0.071 Uiso 1 1 calc R
H48B H 0.0798 1.2367 -0.5448 0.071 Uiso 1 1 calc R
C49 C -0.0659(13) 1.2204(5) 0.0552(11) 0.022(3) Uani 1 1 d .
C50 C -0.1136(13) 1.2574(6) -0.0298(11) 0.026(3) Uani 1 1 d .
H50 H -0.1672 1.2471 -0.1008 0.031 Uiso 1 1 calc R
C51 C -0.0832(15) 1.3072(5) -0.0107(12) 0.029(3) Uani 1 1 d .
H51 H -0.1116 1.3306 -0.0712 0.035 Uiso 1 1 calc R
C52 C -0.0104(14) 1.3262(6) 0.0965(13) 0.033(3) Uani 1 1 d .
H52 H 0.0095 1.3612 0.1085 0.039 Uiso 1 1 calc R
C53 C 0.0294(14) 1.2901(6) 0.1821(12) 0.031(3) Uani 1 1 d .
H53 H 0.0749 1.3010 0.2554 0.037 Uiso 1 1 calc R
C54 C 0.0033(12) 1.2374(6) 0.1622(11) 0.025(3) Uani 1 1 d .
H54A H 0.0329 1.2137 0.2217 0.030 Uiso 1 1 calc R
C55 C -0.1857(19) 1.1398(6) 0.1543(12) 0.040(4) Uani 1 1 d .
C56 C -0.2959(19) 1.1684(12) 0.1540(16) 0.082(8) Uani 1 1 d .
H56 H -0.3328 1.1895 0.0911 0.098 Uiso 1 1 calc R
C57 C -0.357(2) 1.1655(13) 0.2557(17) 0.089(9) Uani 1 1 d .
H57 H -0.4278 1.1881 0.2604 0.107 Uiso 1 1 calc R
C58 C -0.318(2) 1.1330(10) 0.3385(15) 0.070(8) Uani 1 1 d .
H58 H -0.3649 1.1301 0.3979 0.084 Uiso 1 1 calc R
C59 C -0.207(4) 1.1031(8) 0.339(2) 0.121(14) Uani 1 1 d .
H59 H -0.1814 1.0786 0.3975 0.145 Uiso 1 1 calc R
C60 C -0.127(3) 1.1082(6) 0.2504(16) 0.069(7) Uani 1 1 d .
H60 H -0.0437 1.0919 0.2565 0.083 Uiso 1 1 calc R
C61 C 0.0677(14) 1.1238(6) 0.0765(10) 0.027(3) Uani 1 1 d .
C62 C 0.1822(13) 1.1517(6) 0.0553(12) 0.027(3) Uani 1 1 d .
H62 H 0.1686 1.1845 0.0226 0.033 Uiso 1 1 calc R
C63 C 0.3132(14) 1.1315(7) 0.0819(12) 0.036(4) Uani 1 1 d .
H63 H 0.3856 1.1515 0.0700 0.043 Uiso 1 1 calc R
C64 C 0.3361(18) 1.0832(8) 0.1248(16) 0.050(5) Uani 1 1 d .
H64 H 0.4245 1.0704 0.1423 0.060 Uiso 1 1 calc R
C65 C 0.2284(17) 1.0517(7) 0.1435(16) 0.050(4) Uani 1 1 d .
H65 H 0.2449 1.0186 0.1745 0.060 Uiso 1 1 calc R
C66 C 0.0941(15) 1.0718(6) 0.1140(12) 0.031(3) Uani 1 1 d .
H66 H 0.0215 1.0504 0.1194 0.037 Uiso 1 1 calc R

loop_
_atom_site_aniso_label
_atom_site_aniso_U_11
_atom_site_aniso_U_22
_atom_site_aniso_U_33
_atom_site_aniso_U_23
_atom_site_aniso_U_13
_atom_site_aniso_U_12
Ir1 0.0236(2) 0.0187(2) 0.0129(2) -0.00094(17) 0.00335(16) -0.00052(18)
Br1 0.0367(7) 0.0243(6) 0.0188(6) 0.0027(5) -0.0007(5) -0.0014(5)
Cl1 0.0240(16) 0.0260(16) 0.0216(16) 0.0021(12) 0.0000(13) -0.0043(12)
S1 0.0377(19) 0.0242(16) 0.0151(15) 0.0003(12) 0.0115(14) 0.0070(14)
P1 0.0227(16) 0.0216(16) 0.0116(14) -0.0011(11) 0.0032(12) -0.0011(12)
N1 0.032(6) 0.014(5) 0.019(5) 0.007(4) 0.008(5) 0.000(4)
N2 0.024(6) 0.032(6) 0.022(6) -0.007(5) 0.004(5) 0.001(5)
C1 0.024(7) 0.020(6) 0.025(7) -0.002(5) -0.001(6) 0.001(5)
C2 0.036(8) 0.033(8) 0.026(7) 0.001(6) 0.007(6) 0.003(6)
C3 0.042(9) 0.044(9) 0.033(8) -0.004(7) 0.011(7) 0.014(7)
C4 0.031(8) 0.031(7) 0.038(8) -0.001(6) 0.013(6) 0.012(6)
C5 0.025(7) 0.031(7) 0.037(8) -0.002(6) 0.012(6) -0.002(5)
C6 0.031(7) 0.013(6) 0.024(6) -0.001(5) 0.007(5) -0.006(5)
C7 0.022(6) 0.020(6) 0.016(6) 0.004(4) 0.008(5) 0.002(5)
C8 0.038(8) 0.044(8) 0.016(6) 0.004(6) 0.007(6) -0.004(6)
C9 0.038(9) 0.049(9) 0.032(8) -0.010(7) 0.007(7) -0.011(7)
C10 0.022(7) 0.085(13) 0.028(7) 0.012(7) 0.008(6) -0.003(7)
C11 0.040(9) 0.031(7) 0.043(9) -0.004(6) 0.018(7) 0.006(6)
C13 0.043(8) 0.016(6) 0.034(8) -0.009(5) 0.006(7) -0.005(6)
C14 0.067(11) 0.033(8) 0.026(8) -0.002(6) 0.019(8) -0.007(7)
C15 0.108(18) 0.064(13) 0.038(11) 0.000(9) 0.040(11) 0.032(12)
C16 0.009(5) 0.022(6) 0.020(6) 0.006(4) 0.000(4) 0.001(4)
C17 0.040(8) 0.017(6) 0.039(8) 0.001(5) 0.016(6) 0.007(5)
C18 0.041(9) 0.020(7) 0.045(9) 0.002(6) 0.019(7) -0.007(6)
C19 0.046(9) 0.016(6) 0.064(11) 0.016(7) 0.027(8) 0.008(6)
C20 0.041(8) 0.030(8) 0.035(8) 0.013(6) -0.005(7) -0.001(6)
C21 0.041(8) 0.025(7) 0.016(6) 0.000(5) -0.004(6) -0.006(6)
C22 0.017(6) 0.039(8) 0.021(6) 0.001(5) 0.008(5) 0.008(5)
C23 0.097(16) 0.046(11) 0.086(16) -0.020(10) 0.070(14) -0.011(10)
C24 0.085(17) 0.085(16) 0.12(2) -0.019(15) 0.094(17) -0.031(13)
C26 0.110(18) 0.115(19) 0.084(16) -0.079(15) 0.084(15) -0.066(15)
C27 0.115(18) 0.041(10) 0.118(19) -0.041(11) 0.108(16) -0.040(11)
C28 0.017(5) 0.033(6) 0.020(6) -0.010(6) -0.006(4) -0.001(6)
C29 0.036(10) 0.073(13) 0.079(15) -0.044(11) 0.023(9) -0.004(9)
C30 0.077(15) 0.095(17) 0.089(17) -0.074(14) 0.048(13) -0.045(13)
C31 0.018(7) 0.066(11) 0.037(9) 0.005(8) -0.004(6) -0.014(7)
C32 0.014(6) 0.061(12) 0.042(8) 0.007(8) 0.002(6) 0.007(7)
C33 0.022(7) 0.020(7) 0.053(10) 0.007(6) 0.000(6) 0.002(5)
Ir2 0.0226(2) 0.0238(2) 0.0123(2) -0.00300(17) 0.00428(16) -0.00260(18)
Br2 0.0400(8) 0.0312(7) 0.0155(6) -0.0045(5) 0.0011(5) -0.0030(6)
Cl2 0.0289(17) 0.0242(15) 0.0236(16) -0.0007(12) -0.0013(13) 0.0025(12)
S2 0.039(2) 0.044(2) 0.0191(17) -0.0080(14) 0.0160(15) -0.0123(17)
P2 0.0194(15) 0.0270(17) 0.0098(14) -0.0002(11) 0.0034(12) -0.0031(12)
N3 0.037(8) 0.040(7) 0.010(5) -0.005(5) -0.008(5) -0.006(6)
N4 0.025(6) 0.044(8) 0.025(6) -0.014(5) -0.005(5) 0.012(5)
C34 0.030(7) 0.026(7) 0.012(6) 0.000(5) 0.007(5) -0.007(5)
C35 0.021(7) 0.029(7) 0.034(8) 0.004(6) 0.008(6) -0.003(5)
C36 0.041(8) 0.028(7) 0.031(8) 0.006(6) 0.008(6) -0.013(6)
C37 0.078(13) 0.033(8) 0.025(8) 0.011(6) 0.005(8) 0.002(8)
C38 0.067(12) 0.025(7) 0.027(8) 0.005(6) -0.001(8) 0.004(7)
C39 0.028(7) 0.034(8) 0.021(7) -0.003(5) 0.003(6) 0.003(6)
C40 0.025(7) 0.092(14) 0.014(7) -0.016(7) 0.008(6) -0.007(8)
C41 0.026(8) 0.091(15) 0.034(9) -0.016(9) 0.016(7) -0.005(9)
C42 0.022(8) 0.092(15) 0.042(10) -0.033(9) 0.011(7) 0.018(8)
C44 0.027(8) 0.111(16) 0.027(8) -0.002(9) 0.009(6) -0.034(9)
C46 0.065(11) 0.043(9) 0.023(8) 0.012(6) 0.018(7) -0.002(8)
C47 0.071(13) 0.057(11) 0.040(10) -0.001(8) 0.030(9) -0.023(9)
C48 0.070(13) 0.079(14) 0.036(9) -0.016(9) 0.026(9) -0.042(11)
C49 0.025(7) 0.020(6) 0.025(7) 0.005(5) 0.012(5) -0.001(5)
C50 0.019(6) 0.043(8) 0.012(6) 0.009(5) -0.004(5) 0.002(5)
C51 0.036(8) 0.022(6) 0.025(7) 0.001(5) -0.004(6) -0.004(6)
C52 0.030(7) 0.031(7) 0.040(8) -0.006(6) 0.014(6) 0.002(6)
C53 0.024(7) 0.038(8) 0.027(7) -0.016(6) 0.001(5) -0.003(6)
C54 0.011(6) 0.040(8) 0.022(6) -0.007(5) -0.002(5) 0.003(5)
C55 0.071(11) 0.032(8) 0.022(7) -0.007(6) 0.020(7) -0.012(7)
C56 0.037(10) 0.18(3) 0.035(10) 0.020(13) 0.030(8) 0.033(13)
C57 0.036(10) 0.20(3) 0.035(11) 0.024(14) 0.017(8) 0.009(14)
C58 0.078(13) 0.116(19) 0.032(9) -0.036(11) 0.045(9) -0.065(13)
C59 0.27(4) 0.021(9) 0.11(2) -0.005(11) 0.12(3) -0.038(15)
C60 0.15(2) 0.029(9) 0.043(10) 0.004(7) 0.043(12) -0.007(10)
C61 0.039(7) 0.025(6) 0.015(5) -0.005(6) 0.004(5) 0.001(6)
C62 0.020(6) 0.036(8) 0.029(7) -0.011(6) 0.013(5) -0.002(5)
C63 0.022(6) 0.058(11) 0.028(7) -0.020(7) 0.003(5) 0.013(6)
C64 0.033(9) 0.074(13) 0.040(10) 0.001(9) -0.002(7) 0.023(9)
C65 0.038(9) 0.046(10) 0.058(11) 0.017(8) -0.007(8) 0.017(7)
C66 0.030(7) 0.035(8) 0.022(7) 0.000(5) -0.006(6) 0.006(6)

loop_
_atom_type_symbol
_atom_type_description
_atom_type_scat_dispersion_real
_atom_type_scat_dispersion_imag
_atom_type_scat_source
C C 0.0033 0.0016 'International Tables Vol C Tables 4.2.6.8 and 6.1.1.4'
H H 0.0000 0.0000 'International Tables Vol C Tables 4.2.6.8 and 6.1.1.4'
Br Br -0.2901 2.4595 'International Tables Vol C Tables 4.2.6.8 and 6.1.1.4'
Cl Cl 0.1484 0.1585 'International Tables Vol C Tables 4.2.6.8 and 6.1.1.4'
Ir Ir -1.4442 7.9887 'International Tables Vol C Tables 4.2.6.8 and 6.1.1.4'
N N 0.0061 0.0033 'International Tables Vol C Tables 4.2.6.8 and 6.1.1.4'
P P 0.1023 0.0942 'International Tables Vol C Tables 4.2.6.8 and 6.1.1.4'
S S 0.1246 0.1234 'International Tables Vol C Tables 4.2.6.8 and 6.1.1.4'

loop_
_geom_angle_atom_site_label_1
_geom_angle_atom_site_label_2
_geom_angle_atom_site_label_3
_geom_angle
C1 Ir1 N1 78.8(5)
C1 Ir1 P1 91.4(4)
N1 Ir1 P1 94.7(3)
C1 Ir1 Cl1 96.0(4)
N1 Ir1 Cl1 173.5(3)
P1 Ir1 Cl1 89.26(11)
C1 Ir1 S1 164.0(4)
N1 Ir1 S1 85.3(3)
P1 Ir1 S1 90.33(11)
Cl1 Ir1 S1 99.87(12)
C1 Ir1 Br1 85.8(4)
N1 Ir1 Br1 85.4(3)
P1 Ir1 Br1 177.09(9)
Cl1 Ir1 Br1 90.37(8)
S1 Ir1 Br1 92.58(8)
C12 S1 C13 108.7(6)
C12 S1 Ir1 93.0(4)
C13 S1 Ir1 111.5(5)
C16 P1 C22 99.5(6)
C16 P1 C28 101.4(6)
C22 P1 C28 108.1(6)
C16 P1 Ir1 117.8(4)
C22 P1 Ir1 117.7(4)
C28 P1 Ir1 110.6(5)
N2 N1 C7 119.4(11)
N2 N1 Ir1 121.4(10)
C7 N1 Ir1 119.1(8)
N1 N2 C6 111.8(12)
C2 C1 C6 118.8(13)
C2 C1 Ir1 131.9(11)
C6 C1 Ir1 109.3(10)
C1 C2 C3 118.3(15)
C1 C2 H2 120.9
C3 C2 H2 120.9
C2 C3 C4 124.7(15)
C2 C3 H3 117.7
C4 C3 H3 117.7
C3 C4 C5 115.8(13)
C3 C4 H4 122.1
C5 C4 H4 122.1
C6 C5 C4 119.4(13)
C6 C5 H5 120.3
C4 C5 H5 120.3
C5 C6 N2 118.3(12)
C5 C6 C1 122.9(13)
N2 C6 C1 118.7(12)
C12 C7 C8 125.4(12)
C12 C7 N1 116.3(10)
C8 C7 N1 117.9(11)
C9 C8 C7 117.7(14)
C9 C8 H8 121.2
C7 C8 H8 121.2
C8 C9 C10 123.9(15)
C8 C9 H9 118.0
C10 C9 H9 118.0
C11 C10 C9 113.9(14)
C11 C10 H10 123.0
C9 C10 H10 123.0
C10 C11 C12 122.3(13)
C10 C11 H11 118.8
C12 C11 H11 118.8
C7 C12 C11 116.6(11)
C7 C12 S1 126.2(9)
C11 C12 S1 117.2(9)
C14 C13 S1 111.6(11)
C14 C13 H13A 109.3
S1 C13 H13A 109.3
C14 C13 H13B 109.3
S1 C13 H13B 109.3
H13A C13 H13B 108.0
C15 C14 C13 122.0(16)
C15 C14 H14A 119.0
C13 C14 H14A 119.0
C14 C15 H15A 120.0
C14 C15 H15B 120.0
H15A C15 H15B 120.0
C17 C16 C21 121.1(12)
C17 C16 P1 122.8(9)
C21 C16 P1 115.8(9)
C16 C17 C18 117.4(14)
C16 C17 H17 121.3
C18 C17 H17 121.3
C19 C18 C17 121.3(14)
C19 C18 H18 119.4
C17 C18 H18 119.4
C18 C19 C20 119.6(13)
C18 C19 H19 120.2
C20 C19 H19 120.2
C21 C20 C19 120.5(13)
C21 C20 H20 119.8
C19 C20 H20 119.8
C20 C21 C16 119.9(13)
C20 C21 H21 120.0
C16 C21 H21 120.0
C27 C22 C23 117.8(14)
C27 C22 P1 124.3(11)
C23 C22 P1 118.0(12)
C22 C23 C24 121.4(18)
C22 C23 H23 119.3
C24 C23 H23 119.3
C23 C24 C25 121.3(19)
C23 C24 H24 119.3
C25 C24 H24 119.3
C26 C25 C24 116.4(16)
C26 C25 H25 121.8
C24 C25 H25 121.8
C25 C26 C27 122.4(17)
C25 C26 H26 118.8
C27 C26 H26 118.8
C22 C27 C26 119.3(16)
C22 C27 H27 120.3
C26 C27 H27 120.3
C29 C28 C33 119.4(13)
C29 C28 P1 124.5(11)
C33 C28 P1 115.3(10)
C30 C29 C28 120.7(16)
C30 C29 H29 119.7
C28 C29 H29 119.7
C29 C30 C31 122.9(18)
C29 C30 H30 118.5
C31 C30 H30 118.5
C30 C31 C32 116.8(14)
C30 C31 H31 121.6
C32 C31 H31 121.6
C31 C32 C33 121.6(14)
C31 C32 H32 119.2
C33 C32 H32 119.2
C28 C33 C32 118.4(14)
C28 C33 H33 120.8
C32 C33 H33 120.8
N3 Ir2 C34 78.9(6)
N3 Ir2 P2 95.8(3)
C34 Ir2 P2 91.7(4)
N3 Ir2 Cl2 173.0(4)
C34 Ir2 Cl2 97.3(4)
P2 Ir2 Cl2 90.15(11)
N3 Ir2 S2 84.1(4)
C34 Ir2 S2 163.0(4)
P2 Ir2 S2 89.70(12)
Cl2 Ir2 S2 99.67(13)
N3 Ir2 Br2 84.1(3)
C34 Ir2 Br2 85.4(4)
P2 Ir2 Br2 177.02(9)
Cl2 Ir2 Br2 89.84(8)
S2 Ir2 Br2 93.24(9)
C45 S2 C46 103.5(7)
C45 S2 Ir2 93.1(4)
C46 S2 Ir2 113.2(6)
C61 P2 C49 103.7(7)
C61 P2 C55 109.0(7)
C49 P2 C55 99.2(6)
C61 P2 Ir2 108.1(4)
C49 P2 Ir2 118.0(4)
C55 P2 Ir2 117.8(5)
N4 N3 C40 116.8(14)
N4 N3 Ir2 121.1(10)
C40 N3 Ir2 122.1(12)
N3 N4 C39 112.8(12)
C35 C34 C39 117.1(12)
C35 C34 Ir2 132.7(10)
C39 C34 Ir2 109.9(9)
C36 C35 C34 121.1(14)
C36 C35 H35 119.5
C34 C35 H35 119.5
C35 C36 C37 119.0(15)
C35 C36 H36 120.5
C37 C36 H36 120.5
C38 C37 C36 123.3(15)
C38 C37 H37 118.3
C36 C37 H37 118.3
C37 C38 C39 117.7(15)
C37 C38 H38 121.2
C39 C38 H38 121.2
N4 C39 C38 121.3(15)
N4 C39 C34 116.9(13)
C38 C39 C34 121.7(14)
C45 C40 C41 122.3(15)
C45 C40 N3 115.3(14)
C41 C40 N3 122.4(18)
C40 C41 C42 118(2)
C40 C41 H41 121.1
C42 C41 H41 121.1
C43 C42 C41 121.0(17)
C43 C42 H42 119.5
C41 C42 H42 119.5
C42 C43 C44 125.9(18)
C42 C43 H43 117.1
C44 C43 H43 117.1
C43 C44 C45 111.9(17)
C43 C44 H44 124.1
C45 C44 H44 124.1
C40 C45 C44 120.4(13)
C40 C45 S2 125.1(9)
C44 C45 S2 113.3(12)
C47 C46 S2 112.4(13)
C47 C46 H46A 109.1
S2 C46 H46A 109.1
C47 C46 H46B 109.1
S2 C46 H46B 109.1
H46A C46 H46B 107.8
C48 C47 C46 121.2(18)
C48 C47 H47A 119.4
C46 C47 H47A 119.4
C47 C48 H48A 120.0
C47 C48 H48B 120.0
H48A C48 H48B 120.0
C54 C49 C50 118.0(12)
C54 C49 P2 117.4(10)
C50 C49 P2 124.5(10)
C51 C50 C49 120.7(12)
C51 C50 H50 119.7
C49 C50 H50 119.7
C50 C51 C52 123.1(13)
C50 C51 H51 118.4
C52 C51 H51 118.4
C53 C52 C51 115.9(13)
C53 C52 H52 122.0
C51 C52 H52 122.0
C52 C53 C54 121.7(13)
C52 C53 H53 119.1
C54 C53 H53 119.1
C49 C54 C53 120.3(13)
C49 C54 H54A 119.9
C53 C54 H54A 119.9
C56 C55 C60 121.5(17)
C56 C55 P2 117.3(13)
C60 C55 P2 120.5(15)
C55 C56 C57 118(2)
C55 C56 H56 121.0
C57 C56 H56 121.0
C58 C57 C56 123(2)
C58 C57 H57 118.7
C56 C57 H57 118.7
C57 C58 C59 119.7(17)
C57 C58 H58 120.2
C59 C58 H58 120.2
C58 C59 C60 122(2)
C58 C59 H59 119.1
C60 C59 H59 119.1
C55 C60 C59 115(2)
C55 C60 H60 122.3
C59 C60 H60 122.3
C66 C61 C62 115.3(13)
C66 C61 P2 124.0(11)
C62 C61 P2 120.0(11)
C63 C62 C61 122.4(14)
C63 C62 H62 118.8
C61 C62 H62 118.8
C64 C63 C62 120.6(16)
C64 C63 H63 119.7
C62 C63 H63 119.7
C63 C64 C65 121.2(15)
C63 C64 H64 119.4
C65 C64 H64 119.4
C64 C65 C66 118.3(15)
C64 C65 H65 120.8
C66 C65 H65 120.8
C61 C66 C65 121.8(15)
C61 C66 H66 119.1
C65 C66 H66 119.1

loop_
_geom_bond_atom_site_label_1
_geom_bond_atom_site_label_2
_geom_bond_distance
Ir1 C1 2.002(14)
Ir1 N1 2.008(11)
Ir1 P1 2.280(3)
Ir1 Cl1 2.374(3)
Ir1 S1 2.426(3)
Ir1 Br1 2.5538(13)
S1 C12 1.775(12)
S1 C13 1.859(14)
P1 C16 1.825(12)
P1 C22 1.842(13)
P1 C28 1.846(12)
N1 N2 1.210(15)
N1 C7 1.464(16)
N2 C6 1.410(17)
C1 C2 1.38(2)
C1 C6 1.417(18)
C2 C3 1.39(2)
C2 H2 0.9300
C3 C4 1.40(2)
C3 H3 0.9300
C4 C5 1.435(19)
C4 H4 0.9300
C5 C6 1.364(19)
C5 H5 0.9300
C7 C12 1.317(17)
C7 C8 1.384(19)
C8 C9 1.38(2)
C8 H8 0.9300
C9 C10 1.43(2)
C9 H9 0.9300
C10 C11 1.43(2)
C10 H10 0.9300
C11 C12 1.469(17)
C11 H11 0.9300
C13 C14 1.47(2)
C13 H13A 0.9700
C13 H13B 0.9700
C14 C15 1.36(2)
C14 H14A 0.9300
C15 H15A 0.9300
C15 H15B 0.9300
C16 C17 1.383(18)
C16 C21 1.390(17)
C17 C18 1.403(19)
C17 H17 0.9300
C18 C19 1.36(2)
C18 H18 0.9300
C19 C20 1.39(2)
C19 H19 0.9300
C20 C21 1.35(2)
C20 H20 0.9300
C21 H21 0.9300
C22 C27 1.36(2)
C22 C23 1.36(2)
C23 C24 1.37(2)
C23 H23 0.9300
C24 C25 1.38(3)
C24 H24 0.9300
C25 C26 1.32(3)
C25 H25 0.9300
C26 C27 1.43(2)
C26 H26 0.9300
C27 H27 0.9300
C28 C29 1.38(2)
C28 C33 1.391(19)
C29 C30 1.35(3)
C29 H29 0.9300
C30 C31 1.37(3)
C30 H30 0.9300
C31 C32 1.39(2)
C31 H31 0.9300
C32 C33 1.409(19)
C32 H32 0.9300
C33 H33 0.9300
Ir2 N3 1.980(14)
Ir2 C34 2.018(12)
Ir2 P2 2.283(3)
Ir2 Cl2 2.392(3)
Ir2 S2 2.428(4)
Ir2 Br2 2.5505(13)
S2 C45 1.757(11)
S2 C46 1.833(15)
P2 C61 1.760(14)
P2 C49 1.828(13)
P2 C55 1.830(15)
N3 N4 1.276(18)
N3 C40 1.408(19)
N4 C39 1.379(19)
C34 C35 1.402(18)
C34 C39 1.46(2)
C35 C36 1.400(19)
C35 H35 0.9300
C36 C37 1.41(2)
C36 H36 0.9300
C37 C38 1.36(3)
C37 H37 0.9300
C38 C39 1.40(2)
C38 H38 0.9300
C40 C45 1.35(2)
C40 C41 1.38(3)
C41 C42 1.42(2)
C41 H41 0.9300
C42 C43 1.26(3)
C42 H42 0.9300
C43 C44 1.45(3)
C43 H43 0.9300
C44 C45 1.489(17)
C44 H44 0.9300
C46 C47 1.47(2)
C46 H46A 0.9700
C46 H46B 0.9700
C47 C48 1.29(2)
C47 H47A 0.9300
C48 H48A 0.9300
C48 H48B 0.9300
C49 C54 1.374(18)
C49 C50 1.391(17)
C50 C51 1.33(2)
C50 H50 0.9300
C51 C52 1.40(2)
C51 H51 0.9300
C52 C53 1.37(2)
C52 H52 0.9300
C53 C54 1.40(2)
C53 H53 0.9300
C54 H54A 0.9300
C55 C56 1.33(3)
C55 C60 1.42(2)
C56 C57 1.47(2)
C56 H56 0.9300
C57 C58 1.28(3)
C57 H57 0.9300
C58 C59 1.36(4)
C58 H58 0.9300
C59 C60 1.46(3)
C59 H59 0.9300
C60 H60 0.9300
C61 C66 1.42(2)
C61 C62 1.426(19)
C62 C63 1.389(18)
C62 H62 0.9300
C63 C64 1.35(3)
C63 H63 0.9300
C64 C65 1.41(3)
C64 H64 0.9300
C65 C66 1.42(2)
C65 H65 0.9300
C66 H66 0.9300

loop_
_geom_torsion_atom_site_label_1
_geom_torsion_atom_site_label_2
_geom_torsion_atom_site_label_3
_geom_torsion_atom_site_label_4
_geom_torsion
C1 Ir1 S1 C12 2.4(16)
N1 Ir1 S1 C12 0.9(5)
P1 Ir1 S1 C12 -93.8(4)
Cl1 Ir1 S1 C12 176.9(4)
Br1 Ir1 S1 C12 86.1(4)
C1 Ir1 S1 C13 -109.0(16)
N1 Ir1 S1 C13 -110.5(6)
P1 Ir1 S1 C13 154.8(5)
Cl1 Ir1 S1 C13 65.5(5)
Br1 Ir1 S1 C13 -25.3(5)
C1 Ir1 P1 C16 153.2(6)
N1 Ir1 P1 C16 -128.0(5)
Cl1 Ir1 P1 C16 57.1(4)
S1 Ir1 P1 C16 -42.7(4)
Br1 Ir1 P1 C16 139.9(17)
C1 Ir1 P1 C22 34.0(7)
N1 Ir1 P1 C22 112.8(6)
Cl1 Ir1 P1 C22 -62.1(5)
S1 Ir1 P1 C22 -161.9(5)
Br1 Ir1 P1 C22 21(2)
C1 Ir1 P1 C28 -91.0(6)
N1 Ir1 P1 C28 -12.1(6)
Cl1 Ir1 P1 C28 173.0(5)
S1 Ir1 P1 C28 73.1(5)
Br1 Ir1 P1 C28 -104.2(18)
C1 Ir1 N1 N2 -1.2(11)
P1 Ir1 N1 N2 -91.7(10)
Cl1 Ir1 N1 N2 36(4)
S1 Ir1 N1 N2 178.3(10)
Br1 Ir1 N1 N2 85.4(10)
C1 Ir1 N1 C7 -178.9(9)
P1 Ir1 N1 C7 90.6(8)
Cl1 Ir1 N1 C7 -142(2)
S1 Ir1 N1 C7 0.7(8)
Br1 Ir1 N1 C7 -92.3(8)
C7 N1 N2 C6 -179.9(10)
Ir1 N1 N2 C6 2.4(15)
N1 Ir1 C1 C2 -179.5(15)
P1 Ir1 C1 C2 -85.0(14)
Cl1 Ir1 C1 C2 4.4(14)
S1 Ir1 C1 C2 179.0(9)
Br1 Ir1 C1 C2 94.4(14)
N1 Ir1 C1 C6 -0.4(10)
P1 Ir1 C1 C6 94.1(10)
Cl1 Ir1 C1 C6 -176.5(9)
S1 Ir1 C1 C6 -2(2)
Br1 Ir1 C1 C6 -86.5(9)
C6 C1 C2 C3 2(2)
Ir1 C1 C2 C3 -179.0(12)
C1 C2 C3 C4 -2(2)
C2 C3 C4 C5 2(2)
C3 C4 C5 C6 -2(2)
C4 C5 C6 N2 179.0(12)
C4 C5 C6 C1 2(2)
N1 N2 C6 C5 -179.9(13)
N1 N2 C6 C1 -2.7(17)
C2 C1 C6 C5 -2(2)
Ir1 C1 C6 C5 178.8(11)
C2 C1 C6 N2 -179.0(12)
Ir1 C1 C6 N2 1.7(16)
N2 N1 C7 C12 179.6(12)
Ir1 N1 C7 C12 -2.7(14)
N2 N1 C7 C8 6.5(17)
Ir1 N1 C7 C8 -175.8(9)
C12 C7 C8 C9 4(2)
N1 C7 C8 C9 176.7(12)
C7 C8 C9 C10 -1(2)
C8 C9 C10 C11 0(2)
C9 C10 C11 C12 -1(2)
C8 C7 C12 C11 -5.2(19)
N1 C7 C12 C11 -177.7(11)
C8 C7 C12 S1 176.6(10)
N1 C7 C12 S1 4.1(16)
C10 C11 C12 C7 3(2)
C10 C11 C12 S1 -178.2(12)
C13 S1 C12 C7 110.8(12)
Ir1 S1 C12 C7 -3.0(11)
C13 S1 C12 C11 -67.4(11)
Ir1 S1 C12 C11 178.8(9)
C12 S1 C13 C14 75.4(11)
Ir1 S1 C13 C14 176.4(9)
S1 C13 C14 C15 -119.4(18)
C22 P1 C16 C17 116.1(11)
C28 P1 C16 C17 -133.2(11)
Ir1 P1 C16 C17 -12.4(12)
C22 P1 C16 C21 -57.7(11)
C28 P1 C16 C21 53.1(11)
Ir1 P1 C16 C21 173.9(9)
C21 C16 C17 C18 -5(2)
P1 C16 C17 C18 -178.5(10)
C16 C17 C18 C19 2(2)
C17 C18 C19 C20 0(2)
C18 C19 C20 C21 0(2)
C19 C20 C21 C16 -2(2)
C17 C16 C21 C20 5(2)
P1 C16 C21 C20 179.0(13)
C16 P1 C22 C27 140.2(18)
C28 P1 C22 C27 34.8(19)
Ir1 P1 C22 C27 -91.3(18)
C16 P1 C22 C23 -38.2(16)
C28 P1 C22 C23 -143.6(16)
Ir1 P1 C22 C23 90.3(15)
C27 C22 C23 C24 5(4)
P1 C22 C23 C24 -176(2)
C22 C23 C24 C25 -12(4)
C23 C24 C25 C26 14(4)
C24 C25 C26 C27 -10(4)
C23 C22 C27 C26 -1(4)
P1 C22 C27 C26 -179(2)
C25 C26 C27 C22 3(4)
C16 P1 C28 C29 -150.9(16)
C22 P1 C28 C29 -46.8(17)
Ir1 P1 C28 C29 83.4(15)
C16 P1 C28 C33 39.5(12)
C22 P1 C28 C33 143.5(11)
Ir1 P1 C28 C33 -86.2(12)
C33 C28 C29 C30 -4(3)
P1 C28 C29 C30 -173.0(18)
C28 C29 C30 C31 1(4)
C29 C30 C31 C32 1(3)
C30 C31 C32 C33 1(3)
C29 C28 C33 C32 5(2)
P1 C28 C33 C32 174.9(12)
C31 C32 C33 C28 -3(2)
N3 Ir2 S2 C45 1.2(5)
C34 Ir2 S2 C45 2.3(13)
P2 Ir2 S2 C45 97.0(4)
Cl2 Ir2 S2 C45 -172.9(4)
Br2 Ir2 S2 C45 -82.5(4)
N3 Ir2 S2 C46 107.3(7)
C34 Ir2 S2 C46 108.4(14)
P2 Ir2 S2 C46 -156.9(6)
Cl2 Ir2 S2 C46 -66.8(6)
Br2 Ir2 S2 C46 23.6(6)
N3 Ir2 P2 C61 10.9(7)
C34 Ir2 P2 C61 89.9(7)
Cl2 Ir2 P2 C61 -172.8(5)
S2 Ir2 P2 C61 -73.1(5)
Br2 Ir2 P2 C61 97.4(18)
N3 Ir2 P2 C49 128.0(6)
C34 Ir2 P2 C49 -153.0(6)
Cl2 Ir2 P2 C49 -55.7(5)
S2 Ir2 P2 C49 43.9(5)
Br2 Ir2 P2 C49 -145.6(17)
N3 Ir2 P2 C55 -113.0(7)
C34 Ir2 P2 C55 -34.0(7)
Cl2 Ir2 P2 C55 63.3(6)
S2 Ir2 P2 C55 162.9(6)
Br2 Ir2 P2 C55 -27(2)
C34 Ir2 N3 N4 5.0(10)
P2 Ir2 N3 N4 95.5(10)
Cl2 Ir2 N3 N4 -52(4)
S2 Ir2 N3 N4 -175.4(10)
Br2 Ir2 N3 N4 -81.5(10)
C34 Ir2 N3 C40 -177.8(11)
P2 Ir2 N3 C40 -87.2(10)
Cl2 Ir2 N3 C40 125(3)
S2 Ir2 N3 C40 1.9(10)
Br2 Ir2 N3 C40 95.8(10)
C40 N3 N4 C39 179.9(11)
Ir2 N3 N4 C39 -2.7(15)
N3 Ir2 C34 C35 -178.2(13)
P2 Ir2 C34 C35 86.2(13)
Cl2 Ir2 C34 C35 -4.2(13)
S2 Ir2 C34 C35 -179.4(8)
Br2 Ir2 C34 C35 -93.4(13)
N3 Ir2 C34 C39 -5.4(9)
P2 Ir2 C34 C39 -101.0(9)
Cl2 Ir2 C34 C39 168.6(9)
S2 Ir2 C34 C39 -6.6(19)
Br2 Ir2 C34 C39 79.4(9)
C39 C34 C35 C36 2(2)
Ir2 C34 C35 C36 174.2(11)
C34 C35 C36 C37 -1(2)
C35 C36 C37 C38 1(2)
C36 C37 C38 C39 -2(2)
N3 N4 C39 C38 179.8(13)
N3 N4 C39 C34 -2.5(17)
C37 C38 C39 N4 179.6(13)
C37 C38 C39 C34 2(2)
C35 C34 C39 N4 -179.8(12)
Ir2 C34 C39 N4 6.1(15)
C35 C34 C39 C38 -2(2)
Ir2 C34 C39 C38 -176.2(12)
N4 N3 C40 C45 172.1(12)
Ir2 N3 C40 C45 -5.2(16)
N4 N3 C40 C41 -7(2)
Ir2 N3 C40 C41 175.2(11)
C45 C40 C41 C42 2(2)
N3 C40 C41 C42 -178.5(13)
C40 C41 C42 C43 6(3)
C41 C42 C43 C44 -9(3)
C42 C43 C44 C45 4(3)
C41 C40 C45 C44 -7(2)
N3 C40 C45 C44 173.9(11)
C41 C40 C45 S2 -173.6(11)
N3 C40 C45 S2 6.9(17)
C43 C44 C45 C40 3.6(19)
C43 C44 C45 S2 172.1(11)
C46 S2 C45 C40 -119.5(12)
Ir2 S2 C45 C40 -4.8(11)
C46 S2 C45 C44 72.7(10)
Ir2 S2 C45 C44 -172.6(8)
C45 S2 C46 C47 -82.3(14)
Ir2 S2 C46 C47 178.3(11)
S2 C46 C47 C48 120(2)
C61 P2 C49 C54 -55.8(11)
C55 P2 C49 C54 56.5(12)
Ir2 P2 C49 C54 -175.1(8)
C61 P2 C49 C50 127.4(11)
C55 P2 C49 C50 -120.3(12)
Ir2 P2 C49 C50 8.1(13)
C54 C49 C50 C51 5(2)
P2 C49 C50 C51 -177.8(11)
C49 C50 C51 C52 -4(2)
C50 C51 C52 C53 0(2)
C51 C52 C53 C54 2(2)
C50 C49 C54 C53 -2.7(19)
P2 C49 C54 C53 -179.8(10)
C52 C53 C54 C49 -1(2)
C61 P2 C55 C56 163.3(17)
C49 P2 C55 C56 55.3(17)
Ir2 P2 C55 C56 -73.2(17)
C61 P2 C55 C60 -7.1(15)
C49 P2 C55 C60 -115.1(14)
Ir2 P2 C55 C60 116.4(13)
C60 C55 C56 C57 -1(3)
P2 C55 C56 C57 -171.4(19)
C55 C56 C57 C58 -7(4)
C56 C57 C58 C59 6(4)
C57 C58 C59 C60 3(4)
C56 C55 C60 C59 9(3)
P2 C55 C60 C59 179.1(15)
C58 C59 C60 C55 -10(3)
C49 P2 C61 C66 157.7(11)
C55 P2 C61 C66 52.7(13)
Ir2 P2 C61 C66 -76.4(11)
C49 P2 C61 C62 -31.8(11)
C55 P2 C61 C62 -136.8(10)
Ir2 P2 C61 C62 94.1(10)
C66 C61 C62 C63 -6.9(18)
P2 C61 C62 C63 -178.2(10)
C61 C62 C63 C64 3(2)
C62 C63 C64 C65 0(3)
C63 C64 C65 C66 1(3)
C62 C61 C66 C65 8.3(19)
P2 C61 C66 C65 179.2(12)
C64 C65 C66 C61 -6(2)
